data_8103398
loop_
_publ_author_name
'Niggli, A.'

_publ_section_title
;
 Roentgenkristallographische Untersuchung von Silbernitrat
;
_journal_name_full
;
Zeitschrift fuer Kristallographie, Kristallgeometrie, Kristallphysik,
 Kristallchemie (-144,1977)
;
_journal_page_first 269
_journal_page_last 282
_journal_volume 111
_journal_year 1959
_chemical_formula_sum 'Ag N'
_chemical_name_systematic 'Ag (N O3)'
_space_group_IT_number 64
_symmetry_space_group_name_Hall '-A 2ab 2ab'
_symmetry_space_group_name_H-M 'A b m a'
_cell_angle_alpha 90
_cell_angle_beta 90
_cell_angle_gamma 90
_cell_formula_units_Z 8
_cell_length_a 6.995
_cell_length_b 7.328
_cell_length_c 10.118
_cell_volume 518.642
_citation_journal_id_ASTM ZEKGAX
_cod_data_source_file silver1-2_427.cif
_cod_data_source_block Ag1N1
_cod_original_cell_volume 518.6422
_cod_original_sg_symbol_Hall '-C 2ac 2 (z,x,y)'
_cod_original_formula_sum 'Ag1 N1'
_cod_database_code 8103398

loop_
_symmetry_equiv_pos_as_xyz
x,y,z
x+1/2,-y+1/2,-z
-x,y,-z
-x+1/2,-y+1/2,z
-x,-y,-z
-x-1/2,y-1/2,z
x,-y,z
x-1/2,y-1/2,-z
x,y+1/2,z+1/2
x+1/2,-y+1,-z+1/2
-x,y+1/2,-z+1/2
-x+1/2,-y+1,z+1/2
-x,-y+1/2,-z+1/2
-x-1/2,y,z+1/2
x,-y+1/2,z+1/2
x-1/2,y,-z+1/2

loop_
_atom_site_label
_atom_site_type_symbol
_atom_site_fract_x
_atom_site_fract_y
_atom_site_fract_z
_atom_site_occupancy
_atom_site_U_iso_or_equiv
Ag1 Ag+1 0.125 0 0.875 1 0.0
N1 N+5 0.25 0.25 0.125 1 0.0
